data_7705882
loop_
_publ_author_name
'Yang, Meng'
'Ouyang, Zhi-Jian'
'Zhong, Yun-Jing'
'Cai, Jia-Wei'
'Li, Xiao-Hui'
'Dong, Wen'

_publ_section_title
;
 Field-induced slow magnetic relaxation from linear trinuclear
 Co<sup>III</sup>-Co<sup>II</sup>-Co<sup>III</sup> to grid [2 \\times 2]
 tetranuclear mixed-valence cobalt complexes.
;
_journal_issue 46
_journal_name_full 'Dalton transactions (Cambridge, England : 2003)'
_journal_page_first 17017
_journal_page_last 17025
_journal_paper_doi 10.1039/d0dt02863k
_journal_volume 49
_journal_year 2020
_chemical_formula_moiety 'C50 H42 Co3 N26 O12, 2(H2 O), 2(C3 H7 N O)'
_chemical_formula_sum 'C56 H60 Co3 N28 O16'
_chemical_formula_weight 1558.11
_space_group_crystal_system triclinic
_space_group_IT_number 2
_space_group_name_Hall '-P 1'
_space_group_name_H-M_alt 'P -1'
_atom_sites_solution_hydrogens mixed
_audit_creation_date 2019-06-20
_audit_creation_method
;
Olex2 1.2
(compiled 2018.05.29 svn.r3508 for OlexSys, GUI svn.r5506)
;
_audit_update_record
;
2020-05-11 deposited with the CCDC.	2020-11-02 downloaded from the CCDC.
;
_cell_angle_alpha 89.076(4)
_cell_angle_beta 83.116(4)
_cell_angle_gamma 81.505(4)
_cell_formula_units_Z 1
_cell_length_a 9.3778(9)
_cell_length_b 12.6936(11)
_cell_length_c 13.7782(13)
_cell_measurement_reflns_used 9963
_cell_measurement_temperature 120(2)
_cell_measurement_theta_max 27.54
_cell_measurement_theta_min 2.20
_cell_volume 1610.4(3)
_computing_cell_refinement 'SAINT v8.37A (Bruker, 2015)'
_computing_data_reduction 'SAINT v8.37A (Bruker, 2015)'
_computing_molecular_graphics 'Olex2 (Dolomanov et al., 2009)'
_computing_publication_material 'Olex2 (Dolomanov et al., 2009)'
_computing_structure_refinement 'ShelXL (Sheldrick, 2015)'
_diffrn_ambient_temperature 120.0
_diffrn_measured_fraction_theta_full 0.998
_diffrn_measured_fraction_theta_max 0.997
_diffrn_measurement_device_type 'Bruker APEX-II CCD'
_diffrn_measurement_method '\f and \w scans'
_diffrn_radiation_type MoK\a
_diffrn_radiation_wavelength 0.71073
_diffrn_reflns_av_R_equivalents 0.0570
_diffrn_reflns_av_unetI/netI 0.0325
_diffrn_reflns_Laue_measured_fraction_full 0.998
_diffrn_reflns_Laue_measured_fraction_max 0.997
_diffrn_reflns_limit_h_max 12
_diffrn_reflns_limit_h_min -12
_diffrn_reflns_limit_k_max 16
_diffrn_reflns_limit_k_min -16
_diffrn_reflns_limit_l_max 17
_diffrn_reflns_limit_l_min -17
_diffrn_reflns_number 59594
_diffrn_reflns_point_group_measured_fraction_full 0.998
_diffrn_reflns_point_group_measured_fraction_max 0.997
_diffrn_reflns_theta_full 26.000
_diffrn_reflns_theta_max 27.584
_diffrn_reflns_theta_min 2.515
_diffrn_standards_number 0
_exptl_absorpt_coefficient_mu 0.856
_exptl_absorpt_correction_T_max 0.966
_exptl_absorpt_correction_T_min 0.943
_exptl_absorpt_correction_type none
_exptl_absorpt_process_details
;
SADABS-2014/5 (Bruker,2014/5) was used for absorption correction.
wR2(int) was 0.1291 before and 0.0612 after correction.
The Ratio of minimum to maximum transmission is 0.8671.
The \l/2 correction factor is Not present.
;
_exptl_crystal_colour black
_exptl_crystal_colour_primary black
_exptl_crystal_density_diffrn 1.607
_exptl_crystal_description BLOCK
_exptl_crystal_F_000 801
_exptl_crystal_size_max 0.079
_exptl_crystal_size_mid 0.057
_exptl_crystal_size_min 0.041
_refine_diff_density_max 0.771
_refine_diff_density_min -0.418
_refine_diff_density_rms 0.070
_refine_ls_extinction_method none
_refine_ls_goodness_of_fit_ref 1.054
_refine_ls_hydrogen_treatment mixed
_refine_ls_matrix_type full
_refine_ls_number_parameters 487
_refine_ls_number_reflns 7440
_refine_ls_number_restraints 0
_refine_ls_restrained_S_all 1.054
_refine_ls_R_factor_all 0.0447
_refine_ls_R_factor_gt 0.0347
_refine_ls_shift/su_max 0.000
_refine_ls_shift/su_mean 0.000
_refine_ls_structure_factor_coef Fsqd
_refine_ls_weighting_details 'w=1/[\s^2^(Fo^2^)+(0.0338P)^2^+1.6169P] where P=(Fo^2^+2Fc^2^)/3'
_refine_ls_weighting_scheme calc
_refine_ls_wR_factor_gt 0.0817
_refine_ls_wR_factor_ref 0.0857
_reflns_Friedel_coverage 0.000
_reflns_number_gt 6368
_reflns_number_total 7458
_reflns_threshold_expression 'I > 2\s(I)'
_cod_data_source_file d0dt02863k2.cif
_cod_data_source_block Co2
_cod_database_code 7705882
_shelx_shelxl_version_number 2014/7
_shelx_space_group_comment
;
The symmetry employed for this shelxl refinement is uniquely defined
by the following loop, which should always be used as a source of
symmetry information in preference to the above space-group names.
They are only intended as comments.
;
_shelx_estimated_absorpt_t_max 0.966
_shelx_estimated_absorpt_t_min 0.935
_olex2_refinement_description
;
1. Fixed Uiso
 At 1.2 times of:
  All C(H) groups
 At 1.5 times of:
  All C(H,H,H) groups, All O(H) groups
2.a Free rotating group:
 O8(H8A)
2.b Aromatic/amide H refined with riding coordinates:
 C8(H8), C19(H19), C3(H3), C2(H2), C17(H17), C6(H6A), C5(H5A), C14(H14),
 C16(H16), C13(H13), C26(H26), C23(H23)
2.c Idealised Me refined as rotating group:
 C28(H28A,H28B,H28C), C27(H27A,H27B,H27C), C24(H24A,H24B,H24C), C25(H25A,H25B,
 H25C)
2.d Idealised tetrahedral OH refined as rotating group:
 O5(H5), O6(H6)
;
_olex2_submission_special_instructions 'No special instructions were received'

loop_
_space_group_symop_operation_xyz
'x, y, z'
'-x, -y, -z'

loop_
_atom_site_label
_atom_site_type_symbol
_atom_site_fract_x
_atom_site_fract_y
_atom_site_fract_z
_atom_site_U_iso_or_equiv
_atom_site_adp_type
_atom_site_occupancy
_atom_site_site_symmetry_order
_atom_site_calc_flag
_atom_site_refinement_flags_posn
_atom_site_refinement_flags_adp
_atom_site_refinement_flags_occupancy
_atom_site_disorder_assembly
_atom_site_disorder_group
Co2 Co 0.59607(3) 0.31655(2) 0.19700(2) 0.01137(7) Uani 1 1 d . . . . .
Co1 Co 0.5000 0.0000 0.5000 0.01513(9) Uani 1 2 d S T P . .
O4 O 0.78067(14) 0.24246(10) 0.15047(10) 0.0166(3) Uani 1 1 d . . . . .
O5 O 0.20840(16) -0.13100(11) 0.16694(11) 0.0237(3) Uani 1 1 d . . . . .
H5 H 0.2510 -0.1342 0.2174 0.036 Uiso 1 1 calc GR . . . .
O3 O 0.55781(14) 0.33981(10) 0.06551(10) 0.0154(3) Uani 1 1 d . . . . .
O6 O 0.96381(17) 0.77457(11) 0.16660(12) 0.0263(3) Uani 1 1 d . . . . .
H6 H 1.0375 0.8056 0.1614 0.039 Uiso 1 1 calc GR . . . .
O2 O 0.40607(18) 0.09434(12) 0.62293(11) 0.0236(3) Uani 1 1 d . . . . .
O8 O 0.35680(18) -0.19401(12) 0.31611(12) 0.0253(3) Uani 1 1 d . . . . .
H8A H 0.3632 -0.2631 0.3148 0.038 Uiso 1 1 d G . . . .
O1 O 0.30213(16) 0.01432(12) 0.43960(11) 0.0248(3) Uani 1 1 d . . . . .
N3 N 0.61608(17) 0.26181(12) 0.32454(12) 0.0139(3) Uani 1 1 d . . . . .
N2 N 0.50251(16) 0.19589(12) 0.19068(11) 0.0126(3) Uani 1 1 d . . . . .
N4 N 0.69086(17) 0.43760(12) 0.19674(11) 0.0122(3) Uani 1 1 d . . . . .
N6 N 0.49097(17) 0.13152(12) 0.26438(12) 0.0148(3) Uani 1 1 d . . . . .
N5 N 0.43507(17) 0.41810(12) 0.24704(11) 0.0139(3) Uani 1 1 d . . . . .
N1 N 0.56777(18) 0.13494(12) 0.42733(12) 0.0162(3) Uani 1 1 d . . . . .
N8 N 0.66747(18) 0.28117(12) 0.40821(12) 0.0166(3) Uani 1 1 d . . . . .
N9 N 0.61921(17) 0.52985(12) 0.22435(12) 0.0144(3) Uani 1 1 d . . . . .
N10 N 0.36868(18) 0.58392(13) 0.29655(12) 0.0183(3) Uani 1 1 d . . . . .
N12 N 0.29639(18) 0.42700(13) 0.28742(12) 0.0191(3) Uani 1 1 d . . . . .
N7 N 0.63917(18) 0.20475(13) 0.46985(12) 0.0181(3) Uani 1 1 d . . . . .
N11 N 0.25637(18) 0.52704(13) 0.31630(13) 0.0205(4) Uani 1 1 d . . . . .
O7 O 0.1612(2) 0.22696(15) 0.59349(15) 0.0469(5) Uani 1 1 d . . . . .
N14 N 0.1813(2) 0.40427(17) 0.57599(15) 0.0329(5) Uani 1 1 d . . . . .
C18 C 1.0049(2) 0.66919(15) 0.14559(14) 0.0191(4) Uani 1 1 d . . . . .
C8 C 0.3313(2) 0.02148(14) 0.14012(15) 0.0161(4) Uani 1 1 d . . . . .
H8 H 0.3560 0.0179 0.2051 0.019 Uiso 1 1 calc R . . . .
C19 C 0.8997(2) 0.60321(15) 0.16615(14) 0.0167(4) Uani 1 1 d . . . . .
H19 H 0.8047 0.6317 0.1946 0.020 Uiso 1 1 calc R . . . .
C3 C 0.3847(2) 0.18446(16) -0.08740(14) 0.0189(4) Uani 1 1 d . . . . .
H3 H 0.3617 0.1837 -0.1527 0.023 Uiso 1 1 calc R . . . .
C22 C 0.4765(2) 0.51414(14) 0.25512(13) 0.0138(4) Uani 1 1 d . . . . .
C11 C 0.5560(2) 0.17235(14) 0.33800(14) 0.0142(4) Uani 1 1 d . . . . .
C7 C 0.2520(2) -0.05172(15) 0.10761(15) 0.0185(4) Uani 1 1 d . . . . .
C2 C 0.4599(2) 0.26121(15) -0.06117(14) 0.0173(4) Uani 1 1 d . . . . .
H2 H 0.4893 0.3123 -0.1076 0.021 Uiso 1 1 calc R . . . .
C17 C 1.1450(2) 0.62963(17) 0.10335(15) 0.0207(4) Uani 1 1 d . . . . .
H17 H 1.2154 0.6761 0.0892 0.025 Uiso 1 1 calc R . . . .
C4 C 0.3387(2) 0.10488(15) -0.02104(14) 0.0168(4) Uani 1 1 d . . . . .
C9 C 0.3750(2) 0.10109(14) 0.07614(14) 0.0140(4) Uani 1 1 d . . . . .
N13 N 0.1056(2) 0.10806(19) 0.38129(15) 0.0367(5) Uani 1 1 d . . . . .
C20 C 0.9345(2) 0.49430(15) 0.14467(13) 0.0140(4) Uani 1 1 d . . . . .
C6 C 0.2135(2) -0.04784(16) 0.01243(16) 0.0223(4) Uani 1 1 d . . . . .
H6A H 0.1578 -0.0981 -0.0084 0.027 Uiso 1 1 calc R . . . .
C1 C 0.49381(19) 0.26409(14) 0.03657(14) 0.0141(4) Uani 1 1 d . . . . .
C10 C 0.45485(19) 0.18270(14) 0.10321(13) 0.0127(3) Uani 1 1 d . . . . .
C21 C 0.8334(2) 0.41872(14) 0.16106(13) 0.0134(4) Uani 1 1 d . . . . .
C12 C 0.8750(2) 0.30807(15) 0.13688(13) 0.0148(4) Uani 1 1 d . . . . .
C15 C 1.0772(2) 0.45312(15) 0.10300(14) 0.0168(4) Uani 1 1 d . . . . .
C5 C 0.2569(2) 0.02920(16) -0.05053(15) 0.0214(4) Uani 1 1 d . . . . .
H5A H 0.2314 0.0315 -0.1153 0.026 Uiso 1 1 calc R . . . .
C14 C 1.1148(2) 0.34248(16) 0.08112(15) 0.0198(4) Uani 1 1 d . . . . .
H14 H 1.2114 0.3173 0.0536 0.024 Uiso 1 1 calc R . . . .
C16 C 1.1801(2) 0.52279(17) 0.08244(15) 0.0197(4) Uani 1 1 d . . . . .
H16 H 1.2754 0.4957 0.0537 0.024 Uiso 1 1 calc R . . . .
C13 C 1.0199(2) 0.27099(16) 0.09757(15) 0.0192(4) Uani 1 1 d . . . . .
H13 H 1.0503 0.1976 0.0830 0.023 Uiso 1 1 calc R . . . .
C28 C 0.1131(3) 0.5125(2) 0.58981(18) 0.0339(5) Uani 1 1 d . . . . .
H28A H 0.0104 0.5139 0.6148 0.051 Uiso 1 1 calc GR . . . .
H28B H 0.1207 0.5503 0.5272 0.051 Uiso 1 1 calc GR . . . .
H28C H 0.1614 0.5474 0.6369 0.051 Uiso 1 1 calc GR . . . .
C26 C 0.1088(3) 0.3231(2) 0.60014(18) 0.0346(5) Uani 1 1 d . . . . .
H26 H 0.0090 0.3399 0.6244 0.042 Uiso 1 1 calc R . . . .
C23 C 0.2330(2) 0.09865(19) 0.41509(16) 0.0268(5) Uani 1 1 d . . . . .
H23 H 0.2744 0.1619 0.4209 0.032 Uiso 1 1 calc R . . . .
C27 C 0.3345(3) 0.3861(3) 0.5402(2) 0.0426(6) Uani 1 1 d . . . . .
H27A H 0.3640 0.4524 0.5127 0.064 Uiso 1 1 calc GR . . . .
H27B H 0.3525 0.3310 0.4894 0.064 Uiso 1 1 calc GR . . . .
H27C H 0.3906 0.3627 0.5943 0.064 Uiso 1 1 calc GR . . . .
C24 C 0.0291(3) 0.0194(3) 0.3702(2) 0.0539(8) Uani 1 1 d . . . . .
H24A H 0.0186 0.0107 0.3010 0.081 Uiso 1 1 calc GR . . . .
H24B H -0.0672 0.0328 0.4079 0.081 Uiso 1 1 calc GR . . . .
H24C H 0.0839 -0.0456 0.3941 0.081 Uiso 1 1 calc GR . . . .
C25 C 0.0355(4) 0.2145(3) 0.3578(3) 0.0651(10) Uani 1 1 d . . . . .
H25A H -0.0453 0.2376 0.4084 0.098 Uiso 1 1 calc GR . . . .
H25B H -0.0013 0.2127 0.2943 0.098 Uiso 1 1 calc GR . . . .
H25C H 0.1062 0.2644 0.3550 0.098 Uiso 1 1 calc GR . . . .
H2A H 0.331(4) 0.142(3) 0.623(3) 0.068(11) Uiso 1 1 d . . . . .
H2B H 0.467(3) 0.131(2) 0.652(2) 0.042(8) Uiso 1 1 d . . . . .
H8B H 0.324(4) -0.181(3) 0.373(3) 0.078(13) Uiso 1 1 d . . . . .

loop_
_atom_site_aniso_label
_atom_site_aniso_U_11
_atom_site_aniso_U_22
_atom_site_aniso_U_33
_atom_site_aniso_U_23
_atom_site_aniso_U_13
_atom_site_aniso_U_12
Co2 0.01217(13) 0.00878(12) 0.01382(13) 0.00187(9) -0.00150(9) -0.00392(9)
Co1 0.01726(19) 0.01259(17) 0.01701(19) 0.00503(13) -0.00573(14) -0.00453(14)
O4 0.0153(7) 0.0127(6) 0.0219(7) -0.0005(5) -0.0016(5) -0.0031(5)
O5 0.0266(8) 0.0176(7) 0.0314(9) 0.0032(6) -0.0094(6) -0.0132(6)
O3 0.0177(7) 0.0135(6) 0.0158(7) 0.0033(5) -0.0017(5) -0.0055(5)
O6 0.0248(8) 0.0167(7) 0.0399(9) 0.0001(6) -0.0030(7) -0.0122(6)
O2 0.0252(8) 0.0197(7) 0.0253(8) -0.0002(6) -0.0026(6) -0.0023(6)
O8 0.0339(9) 0.0172(7) 0.0255(8) -0.0015(6) -0.0046(7) -0.0048(6)
O1 0.0197(7) 0.0274(8) 0.0281(8) 0.0056(6) -0.0085(6) -0.0018(6)
N3 0.0146(8) 0.0121(7) 0.0164(8) 0.0014(6) -0.0040(6) -0.0053(6)
N2 0.0119(7) 0.0106(7) 0.0156(8) 0.0010(6) -0.0018(6) -0.0028(6)
N4 0.0139(8) 0.0114(7) 0.0116(7) 0.0020(6) -0.0020(6) -0.0032(6)
N6 0.0184(8) 0.0126(7) 0.0151(8) 0.0035(6) -0.0046(6) -0.0065(6)
N5 0.0125(7) 0.0128(7) 0.0168(8) 0.0025(6) -0.0008(6) -0.0047(6)
N1 0.0195(8) 0.0140(7) 0.0169(8) 0.0032(6) -0.0061(6) -0.0060(6)
N8 0.0177(8) 0.0162(8) 0.0175(8) 0.0023(6) -0.0048(6) -0.0060(6)
N9 0.0142(8) 0.0105(7) 0.0184(8) 0.0002(6) -0.0010(6) -0.0023(6)
N10 0.0169(8) 0.0162(8) 0.0216(9) -0.0004(6) -0.0011(7) -0.0024(6)
N12 0.0150(8) 0.0211(8) 0.0209(9) 0.0016(7) -0.0008(7) -0.0032(7)
N7 0.0211(9) 0.0169(8) 0.0186(8) 0.0026(6) -0.0063(7) -0.0078(7)
N11 0.0166(8) 0.0210(8) 0.0235(9) -0.0003(7) 0.0000(7) -0.0033(7)
O7 0.0439(11) 0.0396(11) 0.0529(12) -0.0074(9) -0.0089(9) 0.0113(9)
N14 0.0265(10) 0.0442(12) 0.0271(10) -0.0015(9) -0.0048(8) -0.0002(9)
C18 0.0236(10) 0.0177(9) 0.0183(10) 0.0030(7) -0.0063(8) -0.0081(8)
C8 0.0156(9) 0.0127(8) 0.0205(10) -0.0016(7) -0.0039(7) -0.0021(7)
C19 0.0168(9) 0.0176(9) 0.0164(9) 0.0018(7) -0.0022(7) -0.0055(7)
C3 0.0195(10) 0.0213(10) 0.0149(9) -0.0028(7) -0.0029(8) 0.0014(8)
C22 0.0151(9) 0.0126(8) 0.0143(9) 0.0016(7) -0.0025(7) -0.0034(7)
C11 0.0154(9) 0.0108(8) 0.0173(9) 0.0021(7) -0.0035(7) -0.0041(7)
C7 0.0159(9) 0.0129(9) 0.0267(11) -0.0019(7) -0.0028(8) -0.0023(7)
C2 0.0176(9) 0.0189(9) 0.0139(9) 0.0029(7) 0.0007(7) -0.0004(7)
C17 0.0180(10) 0.0269(10) 0.0207(10) 0.0063(8) -0.0048(8) -0.0133(8)
C4 0.0154(9) 0.0158(9) 0.0184(10) -0.0033(7) -0.0023(7) 0.0008(7)
C9 0.0113(9) 0.0116(8) 0.0188(9) -0.0021(7) -0.0022(7) -0.0003(7)
N13 0.0206(10) 0.0572(14) 0.0283(11) 0.0070(10) -0.0034(8) 0.0067(9)
C20 0.0150(9) 0.0173(9) 0.0113(9) 0.0019(7) -0.0029(7) -0.0060(7)
C6 0.0211(10) 0.0175(9) 0.0306(11) -0.0062(8) -0.0082(9) -0.0056(8)
C1 0.0110(9) 0.0127(8) 0.0180(9) -0.0002(7) -0.0007(7) -0.0004(7)
C10 0.0119(8) 0.0106(8) 0.0156(9) -0.0010(7) -0.0017(7) -0.0013(7)
C21 0.0123(9) 0.0148(9) 0.0135(9) 0.0019(7) -0.0020(7) -0.0035(7)
C12 0.0161(9) 0.0159(9) 0.0129(9) 0.0014(7) -0.0036(7) -0.0031(7)
C15 0.0154(9) 0.0206(9) 0.0154(9) 0.0017(7) -0.0034(7) -0.0046(7)
C5 0.0217(10) 0.0207(10) 0.0223(10) -0.0069(8) -0.0068(8) -0.0002(8)
C14 0.0131(9) 0.0241(10) 0.0218(10) -0.0004(8) -0.0018(8) -0.0012(8)
C16 0.0133(9) 0.0292(11) 0.0181(10) 0.0032(8) -0.0019(8) -0.0079(8)
C13 0.0157(9) 0.0189(9) 0.0224(10) -0.0024(8) -0.0017(8) -0.0006(7)
C28 0.0332(13) 0.0399(13) 0.0308(13) -0.0008(10) -0.0080(10) -0.0095(11)
C26 0.0316(13) 0.0392(14) 0.0313(13) -0.0027(10) -0.0042(10) 0.0014(11)
C23 0.0213(11) 0.0339(12) 0.0233(11) 0.0059(9) 0.0005(9) -0.0010(9)
C27 0.0274(13) 0.0654(19) 0.0345(14) -0.0009(13) -0.0024(11) -0.0060(12)
C24 0.0300(14) 0.082(2) 0.0508(18) -0.0223(16) -0.0094(13) -0.0044(14)
C25 0.0436(18) 0.079(2) 0.064(2) 0.0289(18) -0.0109(16) 0.0187(17)

loop_
_atom_type_symbol
_atom_type_description
_atom_type_scat_dispersion_real
_atom_type_scat_dispersion_imag
_atom_type_scat_source
C C 0.0033 0.0016 'International Tables Vol C Tables 4.2.6.8 and 6.1.1.4'
H H 0.0000 0.0000 'International Tables Vol C Tables 4.2.6.8 and 6.1.1.4'
Co Co 0.3494 0.9721 'International Tables Vol C Tables 4.2.6.8 and 6.1.1.4'
N N 0.0061 0.0033 'International Tables Vol C Tables 4.2.6.8 and 6.1.1.4'
O O 0.0106 0.0060 'International Tables Vol C Tables 4.2.6.8 and 6.1.1.4'

loop_
_geom_angle_atom_site_label_1
_geom_angle_atom_site_label_2
_geom_angle_atom_site_label_3
_geom_angle
_geom_angle_site_symmetry_1
_geom_angle_site_symmetry_3
_geom_angle_publ_flag
O4 Co2 O3 88.98(6) . . ?
O4 Co2 N3 90.34(6) . . ?
O4 Co2 N5 166.50(6) . . ?
O3 Co2 N3 165.97(6) . . ?
O3 Co2 N5 93.13(6) . . ?
N3 Co2 N5 90.80(7) . . ?
N2 Co2 O4 93.65(6) . . ?
N2 Co2 O3 85.15(6) . . ?
N2 Co2 N3 80.90(7) . . ?
N2 Co2 N4 177.26(7) . . ?
N2 Co2 N5 99.81(7) . . ?
N4 Co2 O4 85.48(6) . . ?
N4 Co2 O3 92.23(6) . . ?
N4 Co2 N3 101.69(7) . . ?
N4 Co2 N5 81.12(7) . . ?
O2 Co1 O2 180.0 . 2_656 ?
O1 Co1 O2 92.69(6) 2_656 2_656 ?
O1 Co1 O2 92.69(6) . . ?
O1 Co1 O2 87.31(6) 2_656 . ?
O1 Co1 O2 87.31(6) . 2_656 ?
O1 Co1 O1 180.00(8) . 2_656 ?
O1 Co1 N1 94.57(6) . . ?
O1 Co1 N1 85.43(6) . 2_656 ?
O1 Co1 N1 94.57(6) 2_656 2_656 ?
O1 Co1 N1 85.43(6) 2_656 . ?
N1 Co1 O2 89.32(6) 2_656 . ?
N1 Co1 O2 90.68(6) 2_656 2_656 ?
N1 Co1 O2 90.68(6) . . ?
N1 Co1 O2 89.32(6) . 2_656 ?
N1 Co1 N1 180.00(4) . 2_656 ?
C12 O4 Co2 110.19(12) . . ?
C7 O5 H5 109.5 . . ?
C1 O3 Co2 110.25(11) . . ?
C18 O6 H6 109.5 . . ?
Co1 O2 H2A 124(2) . . ?
Co1 O2 H2B 116.3(18) . . ?
H2A O2 H2B 101(3) . . ?
H8A O8 H8B 101.7 . . ?
C23 O1 Co1 125.13(15) . . ?
N8 N3 Co2 142.62(12) . . ?
C11 N3 Co2 110.38(12) . . ?
C11 N3 N8 106.99(15) . . ?
N6 N2 Co2 121.02(12) . . ?
N6 N2 C10 124.95(15) . . ?
C10 N2 Co2 113.99(12) . . ?
N9 N4 Co2 120.74(12) . . ?
N9 N4 C21 125.43(15) . . ?
C21 N4 Co2 113.74(12) . . ?
N2 N6 C11 106.60(14) . . ?
N12 N5 Co2 142.50(13) . . ?
N12 N5 C22 106.56(15) . . ?
C22 N5 Co2 110.42(12) . . ?
N7 N1 Co1 123.16(12) . . ?
C11 N1 Co1 132.05(13) . . ?
C11 N1 N7 104.79(15) . . ?
N7 N8 N3 107.55(15) . . ?
N4 N9 C22 106.88(14) . . ?
C22 N10 N11 104.25(15) . . ?
N11 N12 N5 107.30(15) . . ?
N8 N7 N1 110.15(15) . . ?
N12 N11 N10 110.54(16) . . ?
C28 N14 C27 117.5(2) . . ?
C26 N14 C28 121.4(2) . . ?
C26 N14 C27 121.0(2) . . ?
O6 C18 C19 116.75(18) . . ?
O6 C18 C17 121.76(18) . . ?
C19 C18 C17 121.47(18) . . ?
C7 C8 H8 120.3 . . ?
C7 C8 C9 119.37(18) . . ?
C9 C8 H8 120.3 . . ?
C18 C19 H19 120.3 . . ?
C18 C19 C20 119.48(18) . . ?
C20 C19 H19 120.3 . . ?
C2 C3 H3 118.5 . . ?
C2 C3 C4 122.92(18) . . ?
C4 C3 H3 118.5 . . ?
N5 C22 N9 120.72(16) . . ?
N10 C22 N5 111.32(16) . . ?
N10 C22 N9 127.93(17) . . ?
N3 C11 N6 121.08(16) . . ?
N1 C11 N3 110.53(16) . . ?
N1 C11 N6 128.39(16) . . ?
O5 C7 C8 121.40(18) . . ?
O5 C7 C6 117.17(17) . . ?
C8 C7 C6 121.43(19) . . ?
C3 C2 H2 120.4 . . ?
C3 C2 C1 119.23(18) . . ?
C1 C2 H2 120.4 . . ?
C18 C17 H17 120.3 . . ?
C16 C17 C18 119.37(18) . . ?
C16 C17 H17 120.3 . . ?
C9 C4 C3 120.29(17) . . ?
C5 C4 C3 120.92(18) . . ?
C5 C4 C9 118.79(18) . . ?
C8 C9 C4 119.77(17) . . ?
C8 C9 C10 123.87(17) . . ?
C4 C9 C10 116.35(17) . . ?
C23 N13 C24 123.5(2) . . ?
C23 N13 C25 118.4(3) . . ?
C24 N13 C25 118.1(2) . . ?
C19 C20 C21 124.32(17) . . ?
C19 C20 C15 119.43(17) . . ?
C15 C20 C21 116.25(17) . . ?
C7 C6 H6A 120.3 . . ?
C5 C6 C7 119.38(18) . . ?
C5 C6 H6A 120.3 . . ?
O3 C1 C2 120.79(17) . . ?
O3 C1 C10 120.21(17) . . ?
C2 C1 C10 118.99(17) . . ?
N2 C10 C9 127.61(17) . . ?
N2 C10 C1 110.28(16) . . ?
C1 C10 C9 122.10(17) . . ?
N4 C21 C20 128.06(17) . . ?
N4 C21 C12 110.04(16) . . ?
C12 C21 C20 121.88(17) . . ?
O4 C12 C21 120.42(17) . . ?
O4 C12 C13 120.17(17) . . ?
C13 C12 C21 119.41(17) . . ?
C20 C15 C14 120.21(18) . . ?
C16 C15 C20 119.29(18) . . ?
C16 C15 C14 120.49(18) . . ?
C4 C5 H5A 119.4 . . ?
C6 C5 C4 121.24(19) . . ?
C6 C5 H5A 119.4 . . ?
C15 C14 H14 118.2 . . ?
C13 C14 C15 123.54(19) . . ?
C13 C14 H14 118.2 . . ?
C17 C16 C15 120.94(19) . . ?
C17 C16 H16 119.5 . . ?
C15 C16 H16 119.5 . . ?
C12 C13 H13 120.7 . . ?
C14 C13 C12 118.69(18) . . ?
C14 C13 H13 120.7 . . ?
N14 C28 H28A 109.5 . . ?
N14 C28 H28B 109.5 . . ?
N14 C28 H28C 109.5 . . ?
H28A C28 H28B 109.5 . . ?
H28A C28 H28C 109.5 . . ?
H28B C28 H28C 109.5 . . ?
O7 C26 N14 125.4(2) . . ?
O7 C26 H26 117.3 . . ?
N14 C26 H26 117.3 . . ?
O1 C23 N13 125.1(2) . . ?
O1 C23 H23 117.5 . . ?
N13 C23 H23 117.5 . . ?
N14 C27 H27A 109.5 . . ?
N14 C27 H27B 109.5 . . ?
N14 C27 H27C 109.5 . . ?
H27A C27 H27B 109.5 . . ?
H27A C27 H27C 109.5 . . ?
H27B C27 H27C 109.5 . . ?
N13 C24 H24A 109.5 . . ?
N13 C24 H24B 109.5 . . ?
N13 C24 H24C 109.5 . . ?
H24A C24 H24B 109.5 . . ?
H24A C24 H24C 109.5 . . ?
H24B C24 H24C 109.5 . . ?
N13 C25 H25A 109.5 . . ?
N13 C25 H25B 109.5 . . ?
N13 C25 H25C 109.5 . . ?
H25A C25 H25B 109.5 . . ?
H25A C25 H25C 109.5 . . ?
H25B C25 H25C 109.5 . . ?

loop_
_geom_bond_atom_site_label_1
_geom_bond_atom_site_label_2
_geom_bond_distance
_geom_bond_site_symmetry_2
_geom_bond_publ_flag
Co2 O4 1.8881(13) . ?
Co2 O3 1.8988(13) . ?
Co2 N3 1.8992(16) . ?
Co2 N2 1.8823(15) . ?
Co2 N4 1.8851(15) . ?
Co2 N5 1.9028(16) . ?
Co1 O2 2.1154(15) 2_656 ?
Co1 O2 2.1154(15) . ?
Co1 O1 2.1058(14) 2_656 ?
Co1 O1 2.1058(14) . ?
Co1 N1 2.1105(16) . ?
Co1 N1 2.1105(16) 2_656 ?
O4 C12 1.298(2) . ?
O5 H5 0.8400 . ?
O5 C7 1.365(2) . ?
O3 C1 1.297(2) . ?
O6 H6 0.8400 . ?
O6 C18 1.362(2) . ?
O2 H2A 0.86(4) . ?
O2 H2B 0.92(3) . ?
O8 H8A 0.8700 . ?
O8 H8B 0.82(4) . ?
O1 C23 1.231(3) . ?
N3 N8 1.341(2) . ?
N3 C11 1.341(2) . ?
N2 N6 1.297(2) . ?
N2 C10 1.356(2) . ?
N4 N9 1.299(2) . ?
N4 C21 1.356(2) . ?
N6 C11 1.389(2) . ?
N5 N12 1.341(2) . ?
N5 C22 1.343(2) . ?
N1 N7 1.365(2) . ?
N1 C11 1.323(2) . ?
N8 N7 1.315(2) . ?
N9 C22 1.397(2) . ?
N10 N11 1.362(2) . ?
N10 C22 1.321(2) . ?
N12 N11 1.323(2) . ?
O7 C26 1.247(3) . ?
N14 C28 1.433(3) . ?
N14 C26 1.333(3) . ?
N14 C27 1.448(3) . ?
C18 C19 1.387(3) . ?
C18 C17 1.396(3) . ?
C8 H8 0.9500 . ?
C8 C7 1.384(3) . ?
C8 C9 1.405(3) . ?
C19 H19 0.9500 . ?
C19 C20 1.401(3) . ?
C3 H3 0.9500 . ?
C3 C2 1.361(3) . ?
C3 C4 1.431(3) . ?
C7 C6 1.400(3) . ?
C2 H2 0.9500 . ?
C2 C1 1.423(3) . ?
C17 H17 0.9500 . ?
C17 C16 1.374(3) . ?
C4 C9 1.419(3) . ?
C4 C5 1.407(3) . ?
C9 C10 1.443(2) . ?
N13 C23 1.322(3) . ?
N13 C24 1.441(4) . ?
N13 C25 1.461(4) . ?
C20 C21 1.442(3) . ?
C20 C15 1.419(3) . ?
C6 H6A 0.9500 . ?
C6 C5 1.371(3) . ?
C1 C10 1.430(3) . ?
C21 C12 1.435(3) . ?
C12 C13 1.416(3) . ?
C15 C14 1.425(3) . ?
C15 C16 1.404(3) . ?
C5 H5A 0.9500 . ?
C14 H14 0.9500 . ?
C14 C13 1.360(3) . ?
C16 H16 0.9500 . ?
C13 H13 0.9500 . ?
C28 H28A 0.9800 . ?
C28 H28B 0.9800 . ?
C28 H28C 0.9800 . ?
C26 H26 0.9500 . ?
C23 H23 0.9500 . ?
C27 H27A 0.9800 . ?
C27 H27B 0.9800 . ?
C27 H27C 0.9800 . ?
C24 H24A 0.9800 . ?
C24 H24B 0.9800 . ?
C24 H24C 0.9800 . ?
C25 H25A 0.9800 . ?
C25 H25B 0.9800 . ?
C25 H25C 0.9800 . ?

loop_
_geom_torsion_atom_site_label_1
_geom_torsion_atom_site_label_2
_geom_torsion_atom_site_label_3
_geom_torsion_atom_site_label_4
_geom_torsion
_geom_torsion_site_symmetry_1
_geom_torsion_site_symmetry_2
_geom_torsion_site_symmetry_3
_geom_torsion_site_symmetry_4
_geom_torsion_publ_flag
Co2 O4 C12 C21 2.8(2) . . . . ?
Co2 O4 C12 C13 -176.96(14) . . . . ?
Co2 O3 C1 C2 -177.09(14) . . . . ?
Co2 O3 C1 C10 3.6(2) . . . . ?
Co2 N3 N8 N7 178.86(16) . . . . ?
Co2 N3 C11 N6 0.1(2) . . . . ?
Co2 N3 C11 N1 -179.01(13) . . . . ?
Co2 N2 N6 C11 0.68(19) . . . . ?
Co2 N2 C10 C9 -177.54(15) . . . . ?
Co2 N2 C10 C1 1.99(19) . . . . ?
Co2 N4 N9 C22 3.16(19) . . . . ?
Co2 N4 C21 C20 175.55(15) . . . . ?
Co2 N4 C21 C12 -2.60(19) . . . . ?
Co2 N5 N12 N11 171.73(16) . . . . ?
Co2 N5 C22 N9 2.9(2) . . . . ?
Co2 N5 C22 N10 -175.30(13) . . . . ?
Co1 O1 C23 N13 -176.78(17) . . . . ?
Co1 N1 N7 N8 -179.74(12) . . . . ?
Co1 N1 C11 N3 179.93(13) . . . . ?
Co1 N1 C11 N6 0.9(3) . . . . ?
O4 Co2 O3 C1 91.94(12) . . . . ?
O4 Co2 N3 N8 88.0(2) . . . . ?
O4 Co2 N3 C11 -93.43(13) . . . . ?
O4 Co2 N2 N6 89.22(14) . . . . ?
O4 Co2 N2 C10 -88.87(13) . . . . ?
O4 Co2 N4 N9 -179.92(14) . . . . ?
O4 Co2 N4 C21 3.34(13) . . . . ?
O4 C12 C13 C14 177.78(18) . . . . ?
O5 C7 C6 C5 -178.86(18) . . . . ?
O3 Co2 O4 C12 89.06(12) . . . . ?
O3 Co2 N3 N8 175.1(2) . . . . ?
O3 Co2 N3 C11 -6.3(3) . . . . ?
O3 Co2 N2 N6 177.88(14) . . . . ?
O3 Co2 N2 C10 -0.21(12) . . . . ?
O3 Co2 N4 N9 91.29(14) . . . . ?
O3 Co2 N4 C21 -85.45(13) . . . . ?
O3 C1 C10 N2 -3.8(2) . . . . ?
O3 C1 C10 C9 175.76(16) . . . . ?
O6 C18 C19 C20 178.93(17) . . . . ?
O6 C18 C17 C16 -179.12(18) . . . . ?
N3 Co2 O4 C12 -104.95(13) . . . . ?
N3 Co2 O3 C1 4.6(3) . . . . ?
N3 Co2 N2 N6 -0.54(14) . . . . ?
N3 Co2 N2 C10 -178.63(13) . . . . ?
N3 Co2 N4 N9 -90.50(14) . . . . ?
N3 Co2 N4 C21 92.76(13) . . . . ?
N3 N8 N7 N1 -0.5(2) . . . . ?
N2 Co2 O4 C12 174.14(12) . . . . ?
N2 Co2 O3 C1 -1.81(12) . . . . ?
N2 Co2 N3 N8 -178.4(2) . . . . ?
N2 Co2 N3 C11 0.21(13) . . . . ?
N2 N6 C11 N3 -0.5(2) . . . . ?
N2 N6 C11 N1 178.45(19) . . . . ?
N4 Co2 O4 C12 -3.25(12) . . . . ?
N4 Co2 O3 C1 177.37(12) . . . . ?
N4 Co2 N3 N8 2.5(2) . . . . ?
N4 Co2 N3 C11 -178.88(12) . . . . ?
N4 N9 C22 N5 -3.9(2) . . . . ?
N4 N9 C22 N10 173.96(18) . . . . ?
N4 C21 C12 O4 -0.2(2) . . . . ?
N4 C21 C12 C13 179.57(17) . . . . ?
N6 N2 C10 C9 4.5(3) . . . . ?
N6 N2 C10 C1 -176.01(16) . . . . ?
N5 Co2 O4 C12 -10.1(3) . . . . ?
N5 Co2 O3 C1 -101.40(12) . . . . ?
N5 Co2 N3 N8 -78.6(2) . . . . ?
N5 Co2 N3 C11 100.02(13) . . . . ?
N5 Co2 N2 N6 -89.78(14) . . . . ?
N5 Co2 N2 C10 92.14(13) . . . . ?
N5 Co2 N4 N9 -1.53(14) . . . . ?
N5 Co2 N4 C21 -178.27(14) . . . . ?
N5 N12 N11 N10 -0.9(2) . . . . ?
N8 N3 C11 N6 179.20(16) . . . . ?
N8 N3 C11 N1 0.1(2) . . . . ?
N9 N4 C21 C20 -1.0(3) . . . . ?
N9 N4 C21 C12 -179.17(16) . . . . ?
N12 N5 C22 N9 176.52(16) . . . . ?
N12 N5 C22 N10 -1.7(2) . . . . ?
N7 N1 C11 N3 -0.4(2) . . . . ?
N7 N1 C11 N6 -179.41(18) . . . . ?
N11 N10 C22 N5 1.1(2) . . . . ?
N11 N10 C22 N9 -176.95(18) . . . . ?
C18 C19 C20 C21 -178.74(18) . . . . ?
C18 C19 C20 C15 0.5(3) . . . . ?
C18 C17 C16 C15 0.0(3) . . . . ?
C8 C7 C6 C5 0.9(3) . . . . ?
C8 C9 C10 N2 1.2(3) . . . . ?
C8 C9 C10 C1 -178.27(17) . . . . ?
C19 C18 C17 C16 -0.6(3) . . . . ?
C19 C20 C21 N4 1.5(3) . . . . ?
C19 C20 C21 C12 179.49(18) . . . . ?
C19 C20 C15 C14 179.68(18) . . . . ?
C19 C20 C15 C16 -1.1(3) . . . . ?
C3 C2 C1 O3 -175.94(17) . . . . ?
C3 C2 C1 C10 3.4(3) . . . . ?
C3 C4 C9 C8 -178.91(17) . . . . ?
C3 C4 C9 C10 1.9(3) . . . . ?
C3 C4 C5 C6 179.46(19) . . . . ?
C22 N5 N12 N11 1.5(2) . . . . ?
C22 N10 N11 N12 -0.1(2) . . . . ?
C11 N3 N8 N7 0.3(2) . . . . ?
C11 N1 N7 N8 0.5(2) . . . . ?
C7 C8 C9 C4 -0.7(3) . . . . ?
C7 C8 C9 C10 178.48(17) . . . . ?
C7 C6 C5 C4 -0.4(3) . . . . ?
C2 C3 C4 C9 -2.1(3) . . . . ?
C2 C3 C4 C5 177.86(19) . . . . ?
C2 C1 C10 N2 176.88(16) . . . . ?
C2 C1 C10 C9 -3.6(3) . . . . ?
C17 C18 C19 C20 0.4(3) . . . . ?
C4 C3 C2 C1 -0.6(3) . . . . ?
C4 C9 C10 N2 -179.63(17) . . . . ?
C4 C9 C10 C1 0.9(3) . . . . ?
C9 C8 C7 O5 179.41(17) . . . . ?
C9 C8 C7 C6 -0.4(3) . . . . ?
C9 C4 C5 C6 -0.6(3) . . . . ?
C20 C21 C12 O4 -178.45(17) . . . . ?
C20 C21 C12 C13 1.3(3) . . . . ?
C20 C15 C14 C13 0.3(3) . . . . ?
C20 C15 C16 C17 0.9(3) . . . . ?
C10 N2 N6 C11 178.54(17) . . . . ?
C21 N4 N9 C22 179.50(17) . . . . ?
C21 C20 C15 C14 -1.0(3) . . . . ?
C21 C20 C15 C16 178.19(17) . . . . ?
C21 C12 C13 C14 -1.9(3) . . . . ?
C15 C20 C21 N4 -177.77(18) . . . . ?
C15 C20 C21 C12 0.2(3) . . . . ?
C15 C14 C13 C12 1.2(3) . . . . ?
C5 C4 C9 C8 1.1(3) . . . . ?
C5 C4 C9 C10 -178.08(17) . . . . ?
C14 C15 C16 C17 -179.94(19) . . . . ?
C16 C15 C14 C13 -178.85(19) . . . . ?
C28 N14 C26 O7 -177.5(2) . . . . ?
C27 N14 C26 O7 -1.2(4) . . . . ?
C24 N13 C23 O1 1.1(4) . . . . ?
C25 N13 C23 O1 178.4(2) . . . . ?
